data_2243878
loop_
_publ_author_name
'Atio\(glu, Zeliha'
'Akkurt, Mehmet'
'Shikhaliyev, Namiq Q.'
'Askerova, Ulviyya F.'
'Niyazova, Aytan A.'
'Mlowe, Sixberth'

_publ_section_title
;
 Crystal structure and Hirshfeld surface analysis of
 (2<i>Z</i>)-<i>N</i>,<i>N</i>-dimethyl-2-(pentafluorophenyl)-2-(2-phenylhydrazin-1-ylidene)acetamide
;
_journal_coeditor_code HB7979
_journal_issue 8
_journal_name_full 'Acta Crystallographica Section E'
_journal_page_first 829
_journal_page_last 833
_journal_paper_doi 10.1107/S2056989021007349
_journal_volume 77
_journal_year 2021
_chemical_formula_iupac 'C16 H12 F5 N3 O'
_chemical_formula_moiety 'C16 H12 F5 N3 O'
_chemical_formula_sum 'C16 H12 F5 N3 O'
_chemical_formula_weight 357.29
_chemical_name_systematic
(2<i>Z</i>)-<i>N</i>,<i>N</i>-Dimethyl-2-(pentafluorophenyl)-2-(2-phenylhydrazin-1-ylidene)acetamide
_space_group_crystal_system monoclinic
_space_group_IT_number 15
_space_group_name_Hall '-C 2yc'
_space_group_name_H-M_alt 'C 1 2/c 1'
_atom_sites_solution_hydrogens mixed
_atom_sites_solution_primary direct
_audit_creation_method SHELXL-2018/3
_cell_angle_alpha 90
_cell_angle_beta 116.5260(10)
_cell_angle_gamma 90
_cell_formula_units_Z 8
_cell_length_a 19.0048(6)
_cell_length_b 11.5216(4)
_cell_length_c 17.2227(6)
_cell_measurement_reflns_used 9937
_cell_measurement_temperature 296(2)
_cell_measurement_theta_max 30.51
_cell_measurement_theta_min 2.95
_cell_volume 3374.2(2)
_computing_cell_refinement
;
SAINT (Bruker, 2007)
;
_computing_data_collection
;
APEX3 (Bruker, 2007)
;
_computing_data_reduction
;
SAINT (Bruker, 2007)
;
_computing_molecular_graphics
;
ORTEP-3 for Windows (Farrugia, 2012)
;
_computing_publication_material
;
PLATON (Spek, 2020)
;
_computing_structure_refinement
;
<i>SHELXL2016/6</i> (Sheldrick, 2015)
;
_computing_structure_solution
;
SHELXS (Sheldrick, 2008)
;
_diffrn_ambient_temperature 296(2)
_diffrn_measured_fraction_theta_full 0.979
_diffrn_measured_fraction_theta_max 0.981
_diffrn_measurement_device_type 'Bruker APEXII CCD'
_diffrn_measurement_method '\f and \w scans'
_diffrn_radiation_type MoK\a
_diffrn_radiation_wavelength 0.71073
_diffrn_reflns_av_R_equivalents 0.0254
_diffrn_reflns_av_unetI/netI 0.0176
_diffrn_reflns_limit_h_max 24
_diffrn_reflns_limit_h_min -24
_diffrn_reflns_limit_k_max 14
_diffrn_reflns_limit_k_min -14
_diffrn_reflns_limit_l_max 21
_diffrn_reflns_limit_l_min -21
_diffrn_reflns_number 20072
_diffrn_reflns_theta_full 25.242
_diffrn_reflns_theta_max 26.998
_diffrn_reflns_theta_min 2.953
_exptl_absorpt_coefficient_mu 0.128
_exptl_absorpt_correction_T_max 0.7461
_exptl_absorpt_correction_T_min 0.6664
_exptl_absorpt_correction_type multi-scan
_exptl_absorpt_process_details
;
(SADABS; Krause <i>et al.</i>,  2015)
;
_exptl_crystal_colour colourless
_exptl_crystal_density_diffrn 1.407
_exptl_crystal_description prism
_exptl_crystal_F_000 1456
_exptl_crystal_size_max 0.860
_exptl_crystal_size_mid 0.760
_exptl_crystal_size_min 0.320
_refine_diff_density_max 0.272
_refine_diff_density_min -0.158
_refine_ls_extinction_method none
_refine_ls_goodness_of_fit_ref 1.079
_refine_ls_hydrogen_treatment mixed
_refine_ls_matrix_type full
_refine_ls_number_parameters 232
_refine_ls_number_reflns 3619
_refine_ls_number_restraints 1
_refine_ls_restrained_S_all 1.079
_refine_ls_R_factor_all 0.0506
_refine_ls_R_factor_gt 0.0436
_refine_ls_shift/su_max 0.000
_refine_ls_shift/su_mean 0.000
_refine_ls_structure_factor_coef Fsqd
_refine_ls_weighting_details 'w=1/[\s^2^(Fo^2^)+(0.0660P)^2^+1.0984P] where P=(Fo^2^+2Fc^2^)/3'
_refine_ls_weighting_scheme calc
_refine_ls_wR_factor_gt 0.1256
_refine_ls_wR_factor_ref 0.1294
_reflns_number_gt 3075
_reflns_number_total 3619
_reflns_threshold_expression 'I > 2\s(I)'
_cod_data_source_file hb7979sup1.cif
_cod_data_source_block I
_cod_original_sg_symbol_H-M 'C 2/c'
_cod_database_code 2243878
_shelx_space_group_comment
;
The symmetry employed for this shelxl refinement is uniquely defined
by the following loop, which should always be used as a source of
symmetry information in preference to the above space-group names.
They are only intended as comments.
;
_shelx_estimated_absorpt_t_min 0.898
_shelx_estimated_absorpt_t_max 0.960

loop_
_space_group_symop_operation_xyz
'x, y, z'
'-x, y, -z+1/2'
'x+1/2, y+1/2, z'
'-x+1/2, y+1/2, -z+1/2'
'-x, -y, -z'
'x, -y, z-1/2'
'-x+1/2, -y+1/2, -z'
'x+1/2, -y+1/2, z-1/2'

loop_
_atom_site_type_symbol
_atom_site_label
_atom_site_fract_x
_atom_site_fract_y
_atom_site_fract_z
_atom_site_U_iso_or_equiv
_atom_site_adp_type
_atom_site_calc_flag
_atom_site_occupancy
_atom_site_disorder_assembly
_atom_site_disorder_group
C C1 0.57129(9) 0.67608(14) 0.56090(9) 0.0560(4) Uani d 1 . .
C C2 0.62879(10) 0.6234(2) 0.54530(11) 0.0709(5) Uani d 1 . .
C C3 0.64867(9) 0.5107(2) 0.57013(12) 0.0741(6) Uani d 1 . .
C C4 0.61080(9) 0.45216(16) 0.60894(11) 0.0675(5) Uani d 1 . .
C C5 0.55429(8) 0.50569(13) 0.62548(9) 0.0526(3) Uani d 1 . .
C C6 0.53295(7) 0.62075(12) 0.60236(8) 0.0441(3) Uani d 1 . .
C C7 0.47580(7) 0.68280(11) 0.62380(7) 0.0396(3) Uani d 1 . .
C C8 0.49138(7) 0.81069(11) 0.64576(8) 0.0405(3) Uani d 1 . .
C C9 0.44817(14) 1.00857(16) 0.61948(15) 0.0898(6) Uani d 1 . .
H H9A 0.503442 1.022817 0.652886 0.135 Uiso calc 1 . .
H H9B 0.420993 1.030799 0.652629 0.135 Uiso calc 1 . .
H H9C 0.428581 1.053157 0.566896 0.135 Uiso calc 1 . .
C C10 0.36406(10) 0.85441(17) 0.52042(11) 0.0755(5) Uani d 1 . .
H H10A 0.363739 0.772275 0.510888 0.113 Uiso calc 1 . .
H H10B 0.363100 0.895011 0.471289 0.113 Uiso calc 1 . .
H H10C 0.318605 0.875319 0.527986 0.113 Uiso calc 1 . .
C C11 0.31918(7) 0.60410(11) 0.67138(7) 0.0409(3) Uani d 1 . .
C C12 0.27412(8) 0.65818(13) 0.70541(9) 0.0505(3) Uani d 1 . .
H H12 0.281692 0.736455 0.720011 0.061 Uiso calc 1 . .
C C13 0.21793(9) 0.59576(16) 0.71764(11) 0.0635(4) Uani d 1 . .
H H13 0.187876 0.632183 0.740795 0.076 Uiso calc 1 . .
C C14 0.20605(9) 0.48080(17) 0.69601(11) 0.0698(5) Uani d 1 . .
H H14 0.167784 0.439171 0.703856 0.084 Uiso calc 1 . .
C C15 0.25111(10) 0.42742(15) 0.66262(11) 0.0678(4) Uani d 1 . .
H H15 0.243095 0.349161 0.648076 0.081 Uiso calc 1 . .
C C16 0.30814(9) 0.48750(13) 0.65015(9) 0.0530(3) Uani d 1 . .
H H16 0.338580 0.450219 0.627863 0.064 Uiso calc 1 . .
N N1 0.43528(7) 0.88584(11) 0.59834(8) 0.0539(3) Uani d 1 . .
N N2 0.42258(6) 0.62135(9) 0.63136(6) 0.0417(3) Uani d 1 . .
N N3 0.37406(6) 0.67219(10) 0.65833(7) 0.0450(3) Uani d 1 . .
O O1 0.55445(5) 0.84009(8) 0.70599(6) 0.0477(2) Uani d 1 . .
F F1 0.55220(7) 0.78590(9) 0.53338(7) 0.0777(3) Uani d 1 . .
F F2 0.66439(8) 0.68233(13) 0.50601(9) 0.1088(5) Uani d 1 . .
F F3 0.70507(6) 0.45858(14) 0.55668(9) 0.1114(5) Uani d 1 . .
F F4 0.62894(7) 0.34098(10) 0.63199(9) 0.0994(4) Uani d 1 . .
F F5 0.52239(6) 0.44377(8) 0.66683(7) 0.0724(3) Uani d 1 . .
H H3N 0.3875(9) 0.7382(12) 0.6861(10) 0.054(4) Uiso d 1 . .

loop_
_atom_site_aniso_label
_atom_site_aniso_U_11
_atom_site_aniso_U_22
_atom_site_aniso_U_33
_atom_site_aniso_U_12
_atom_site_aniso_U_13
_atom_site_aniso_U_23
C1 0.0493(8) 0.0732(10) 0.0498(7) -0.0048(7) 0.0261(6) -0.0096(7)
C2 0.0543(9) 0.1071(15) 0.0627(9) -0.0149(9) 0.0364(8) -0.0285(9)
C3 0.0426(8) 0.1094(15) 0.0668(10) 0.0056(9) 0.0212(7) -0.0389(10)
C4 0.0506(8) 0.0744(11) 0.0600(9) 0.0171(7) 0.0089(7) -0.0206(8)
C5 0.0418(7) 0.0594(8) 0.0477(7) 0.0051(6) 0.0121(6) -0.0074(6)
C6 0.0334(6) 0.0566(7) 0.0379(6) 0.0006(5) 0.0120(5) -0.0064(5)
C7 0.0327(6) 0.0469(7) 0.0363(6) 0.0012(5) 0.0127(4) 0.0019(5)
C8 0.0371(6) 0.0464(7) 0.0414(6) 0.0012(5) 0.0205(5) 0.0072(5)
C9 0.1062(16) 0.0507(9) 0.0990(15) 0.0159(10) 0.0337(12) 0.0198(9)
C10 0.0611(10) 0.0881(12) 0.0561(9) 0.0207(9) 0.0070(7) 0.0169(8)
C11 0.0315(6) 0.0488(7) 0.0371(6) -0.0040(5) 0.0106(5) 0.0028(5)
C12 0.0396(6) 0.0577(8) 0.0542(7) 0.0002(6) 0.0211(6) 0.0032(6)
C13 0.0446(7) 0.0856(11) 0.0660(9) 0.0030(7) 0.0299(7) 0.0159(8)
C14 0.0475(8) 0.0849(12) 0.0746(10) -0.0139(8) 0.0250(7) 0.0232(9)
C15 0.0670(10) 0.0552(9) 0.0730(10) -0.0188(7) 0.0239(8) 0.0062(7)
C16 0.0527(8) 0.0511(8) 0.0533(7) -0.0072(6) 0.0220(6) -0.0016(6)
N1 0.0531(7) 0.0507(7) 0.0530(7) 0.0100(5) 0.0193(5) 0.0129(5)
N2 0.0340(5) 0.0477(6) 0.0415(5) -0.0013(4) 0.0152(4) -0.0029(4)
N3 0.0406(6) 0.0448(6) 0.0540(6) -0.0072(4) 0.0250(5) -0.0087(5)
O1 0.0402(5) 0.0487(5) 0.0521(5) -0.0068(4) 0.0186(4) 0.0037(4)
F1 0.0964(8) 0.0791(7) 0.0827(7) -0.0027(6) 0.0624(6) 0.0109(5)
F2 0.1025(9) 0.1503(12) 0.1183(10) -0.0331(8) 0.0893(8) -0.0381(9)
F3 0.0624(7) 0.1649(13) 0.1112(9) 0.0196(7) 0.0426(6) -0.0552(9)
F4 0.0920(8) 0.0804(8) 0.1078(9) 0.0392(6) 0.0285(7) -0.0140(6)
F5 0.0759(6) 0.0556(5) 0.0884(7) 0.0128(4) 0.0389(5) 0.0134(5)

loop_
_atom_type_symbol
_atom_type_description
_atom_type_scat_dispersion_real
_atom_type_scat_dispersion_imag
_atom_type_scat_source
C C 0.0033 0.0016 'International Tables Vol C Tables 4.2.6.8 and 6.1.1.4'
H H 0.0000 0.0000 'International Tables Vol C Tables 4.2.6.8 and 6.1.1.4'
N N 0.0061 0.0033 'International Tables Vol C Tables 4.2.6.8 and 6.1.1.4'
O O 0.0106 0.0060 'International Tables Vol C Tables 4.2.6.8 and 6.1.1.4'
F F 0.0171 0.0103 'International Tables Vol C Tables 4.2.6.8 and 6.1.1.4'

loop_
_geom_angle_atom_site_label_1
_geom_angle_atom_site_label_2
_geom_angle_atom_site_label_3
_geom_angle_site_symmetry_1
_geom_angle_site_symmetry_3
_geom_angle
_geom_angle_publ_flag
F1 C1 C2 . . 117.32(15) ?
F1 C1 C6 . . 119.67(13) ?
C2 C1 C6 . . 123.01(17) ?
F2 C2 C3 . . 120.62(16) ?
F2 C2 C1 . . 120.0(2) ?
C3 C2 C1 . . 119.34(17) ?
F3 C3 C4 . . 120.3(2) ?
F3 C3 C2 . . 120.2(2) ?
C4 C3 C2 . . 119.47(14) ?
F4 C4 C3 . . 119.80(16) ?
F4 C4 C5 . . 119.29(18) ?
C3 C4 C5 . . 120.90(17) ?
F5 C5 C4 . . 117.09(14) ?
F5 C5 C6 . . 121.33(12) ?
C4 C5 C6 . . 121.55(15) ?
C1 C6 C5 . . 115.69(13) ?
C1 C6 C7 . . 121.43(13) ?
C5 C6 C7 . . 122.82(12) ?
N2 C7 C6 . . 117.21(12) ?
N2 C7 C8 . . 125.67(11) ?
C6 C7 C8 . . 116.65(10) ?
O1 C8 N1 . . 123.28(12) ?
O1 C8 C7 . . 119.03(11) ?
N1 C8 C7 . . 117.68(11) ?
N1 C9 H9A . . 109.5 ?
N1 C9 H9B . . 109.5 ?
H9A C9 H9B . . 109.5 ?
N1 C9 H9C . . 109.5 ?
H9A C9 H9C . . 109.5 ?
H9B C9 H9C . . 109.5 ?
N1 C10 H10A . . 109.5 ?
N1 C10 H10B . . 109.5 ?
H10A C10 H10B . . 109.5 ?
N1 C10 H10C . . 109.5 ?
H10A C10 H10C . . 109.5 ?
H10B C10 H10C . . 109.5 ?
C12 C11 C16 . . 119.99(12) ?
C12 C11 N3 . . 117.50(12) ?
C16 C11 N3 . . 122.50(12) ?
C13 C12 C11 . . 119.85(14) ?
C13 C12 H12 . . 120.1 ?
C11 C12 H12 . . 120.1 ?
C14 C13 C12 . . 120.56(16) ?
C14 C13 H13 . . 119.7 ?
C12 C13 H13 . . 119.7 ?
C13 C14 C15 . . 119.37(14) ?
C13 C14 H14 . . 120.3 ?
C15 C14 H14 . . 120.3 ?
C14 C15 C16 . . 121.37(16) ?
C14 C15 H15 . . 119.3 ?
C16 C15 H15 . . 119.3 ?
C15 C16 C11 . . 118.85(15) ?
C15 C16 H16 . . 120.6 ?
C11 C16 H16 . . 120.6 ?
C8 N1 C9 . . 118.65(14) ?
C8 N1 C10 . . 124.09(13) ?
C9 N1 C10 . . 116.99(14) ?
C7 N2 N3 . . 119.24(11) ?
N2 N3 C11 . . 119.22(11) ?
N2 N3 H3N . . 119.5(10) ?
C11 N3 H3N . . 117.2(11) ?

loop_
_geom_bond_atom_site_label_1
_geom_bond_atom_site_label_2
_geom_bond_site_symmetry_2
_geom_bond_distance
_geom_bond_publ_flag
C1 F1 . 1.3430(19) ?
C1 C2 . 1.377(2) ?
C1 C6 . 1.383(2) ?
C2 F2 . 1.336(2) ?
C2 C3 . 1.367(3) ?
C3 F3 . 1.3359(18) ?
C3 C4 . 1.360(3) ?
C4 F4 . 1.340(2) ?
C4 C5 . 1.374(2) ?
C5 F5 . 1.3301(18) ?
C5 C6 . 1.392(2) ?
C6 C7 . 1.4783(17) ?
C7 N2 . 1.2880(16) ?
C7 C8 . 1.5172(18) ?
C8 O1 . 1.2317(15) ?
C8 N1 . 1.3325(16) ?
C9 N1 . 1.453(2) ?
C9 H9A . 0.9600 ?
C9 H9B . 0.9600 ?
C9 H9C . 0.9600 ?
C10 N1 . 1.463(2) ?
C10 H10A . 0.9600 ?
C10 H10B . 0.9600 ?
C10 H10C . 0.9600 ?
C11 C12 . 1.3832(19) ?
C11 C16 . 1.3835(19) ?
C11 N3 . 1.4011(16) ?
C12 C13 . 1.380(2) ?
C12 H12 . 0.9300 ?
C13 C14 . 1.367(3) ?
C13 H13 . 0.9300 ?
C14 C15 . 1.372(3) ?
C14 H14 . 0.9300 ?
C15 C16 . 1.381(2) ?
C15 H15 . 0.9300 ?
C16 H16 . 0.9300 ?
N2 N3 . 1.3385(14) ?
N3 H3N . 0.873(13) ?

loop_
_geom_hbond_atom_site_label_D
_geom_hbond_atom_site_label_H
_geom_hbond_atom_site_label_A
_geom_hbond_site_symmetry_A
_geom_hbond_distance_DH
_geom_hbond_distance_HA
_geom_hbond_distance_DA
_geom_hbond_angle_DHA
_geom_hbond_publ_flag
N3 H3N O1 2_656 0.874(14) 2.054(15) 2.8658(15) 154.2(14) yes
C9 H9A O1 . 0.960 2.33 2.717(2) 103 no
C10 H10A N2 . 0.96 2.55 3.194(2) 124 no
C14 H14 O1 3_445 0.93 2.45 3.377(2) 172 yes
C10 H10B Cg2 7_566 0.96 2.77 3.4685(19) 130 yes

loop_
_geom_torsion_atom_site_label_1
_geom_torsion_atom_site_label_2
_geom_torsion_atom_site_label_3
_geom_torsion_atom_site_label_4
_geom_torsion_site_symmetry_1
_geom_torsion_site_symmetry_2
_geom_torsion_site_symmetry_3
_geom_torsion_site_symmetry_4
_geom_torsion
_geom_torsion_publ_flag
F1 C1 C2 F2 . . . . 1.5(2) ?
C6 C1 C2 F2 . . . . -179.03(14) ?
F1 C1 C2 C3 . . . . -178.29(14) ?
C6 C1 C2 C3 . . . . 1.2(2) ?
F2 C2 C3 F3 . . . . 1.2(2) ?
C1 C2 C3 F3 . . . . -179.06(14) ?
F2 C2 C3 C4 . . . . -179.10(15) ?
C1 C2 C3 C4 . . . . 0.7(2) ?
F3 C3 C4 F4 . . . . -1.5(2) ?
C2 C3 C4 F4 . . . . 178.76(14) ?
F3 C3 C4 C5 . . . . 178.08(13) ?
C2 C3 C4 C5 . . . . -1.7(2) ?
F4 C4 C5 F5 . . . . 2.3(2) ?
C3 C4 C5 F5 . . . . -177.31(13) ?
F4 C4 C5 C6 . . . . -179.60(13) ?
C3 C4 C5 C6 . . . . 0.8(2) ?
F1 C1 C6 C5 . . . . 177.51(12) ?
C2 C1 C6 C5 . . . . -2.0(2) ?
F1 C1 C6 C7 . . . . -5.2(2) ?
C2 C1 C6 C7 . . . . 175.37(13) ?
F5 C5 C6 C1 . . . . 179.00(12) ?
C4 C5 C6 C1 . . . . 0.95(19) ?
F5 C5 C6 C7 . . . . 1.72(19) ?
C4 C5 C6 C7 . . . . -176.33(12) ?
C1 C6 C7 N2 . . . . 154.68(12) ?
C5 C6 C7 N2 . . . . -28.19(17) ?
C1 C6 C7 C8 . . . . -32.65(16) ?
C5 C6 C7 C8 . . . . 144.48(12) ?
N2 C7 C8 O1 . . . . 114.61(14) ?
C6 C7 C8 O1 . . . . -57.36(15) ?
N2 C7 C8 N1 . . . . -65.23(16) ?
C6 C7 C8 N1 . . . . 122.80(12) ?
C16 C11 C12 C13 . . . . -0.4(2) ?
N3 C11 C12 C13 . . . . 178.48(12) ?
C11 C12 C13 C14 . . . . -0.3(2) ?
C12 C13 C14 C15 . . . . 0.6(2) ?
C13 C14 C15 C16 . . . . -0.2(3) ?
C14 C15 C16 C11 . . . . -0.5(2) ?
C12 C11 C16 C15 . . . . 0.7(2) ?
N3 C11 C16 C15 . . . . -178.03(13) ?
O1 C8 N1 C9 . . . . -1.2(2) ?
C7 C8 N1 C9 . . . . 178.61(14) ?
O1 C8 N1 C10 . . . . 172.55(14) ?
C7 C8 N1 C10 . . . . -7.6(2) ?
C6 C7 N2 N3 . . . . 174.02(10) ?
C8 C7 N2 N3 . . . . 2.09(18) ?
C7 N2 N3 C11 . . . . -176.33(11) ?
C12 C11 N3 N2 . . . . 175.29(11) ?
C16 C11 N3 N2 . . . . -5.90(18) ?

_cod_database_fobs_code 2243878
